data_4078371
loop_
_publ_author_name
'Werner, Helmut'
'St\"uer, Wolfram'
'Laubender, Matthias'
'Lehmann, Christopher'
'Herbst-Irmer, Regine'

_publ_contact_author
;
        Prof. Dr. Helmut Werner
        Institut f\"ur Anorganische Chemie
        Universit\"at W\"urzburg
        Am Hubland
        D-97074 W\"urzburg
        Deutschland
;
_publ_section_title
;
 Stable Osmium Hydrido&#x2212;Carbene Complexes with CH2and Secondary
 Carbenes CHR as Ligands
;
_journal_issue 11
_journal_name_full Organometallics
_journal_page_first 2236
_journal_paper_doi 10.1021/om970139r
_journal_volume 16
_journal_year 1997
_chemical_formula_sum 'C23 H53 Cl O Os P2 Si'
_chemical_formula_weight 661.33
_chemical_melting_point 405.15
_chemical_name_systematic
; 
 ? 
;
_space_group_IT_number 14
_symmetry_cell_setting monoclinic
_symmetry_Int_Tables_number 14
_symmetry_space_group_name_Hall '-P 2yn'
_symmetry_space_group_name_H-M 'P 1 21/n 1'
_atom_sites_solution_hydrogens geom
_atom_sites_solution_primary patterson
_atom_sites_solution_secondary difmap
_audit_creation_method SHELXL
_cell_angle_alpha 90.00
_cell_angle_beta 93.74(2)
_cell_angle_gamma 90.00
_cell_formula_units_Z 4
_cell_length_a 9.101(2)
_cell_length_b 16.847(3)
_cell_length_c 20.226(3)
_cell_measurement_reflns_used 8192
_cell_measurement_temperature 193(2)
_cell_measurement_theta_max 24.99
_cell_measurement_theta_min 2.02
_cell_volume 3094.5(10)
_computing_cell_refinement 'Siemens SAINT (V. 4. 050, Siemens 1996)'
_computing_data_collection 'Siemens SMART (V. 4. 050, Siemens 1996)'
_computing_data_reduction 'Siemens SAINT (V. 4. 050, Siemens 1996)'
_computing_molecular_graphics 'Siemens SHELXTL (V. 5.05)'
_computing_publication_material 'SHELXL-96 (Sheldrick, 1996)'
_computing_structure_refinement 'SHELXL-96 (Sheldrick, 1996)'
_computing_structure_solution 'SHELXS-96 (Sheldrick, 1990)'
_diffrn_ambient_temperature 193(2)
_diffrn_measurement_device 'Stoe-Siemens-Huber 4 circle diffractometer'
_diffrn_measurement_method 'phi scan'
_diffrn_radiation_monochromator graphite
_diffrn_radiation_source 'fine-focus sealed tube'
_diffrn_radiation_type MoK\a
_diffrn_radiation_wavelength 0.71073
_diffrn_reflns_av_R_equivalents 0.0568
_diffrn_reflns_av_sigmaI/netI 0.0646
_diffrn_reflns_limit_h_max 10
_diffrn_reflns_limit_h_min -10
_diffrn_reflns_limit_k_max 20
_diffrn_reflns_limit_k_min 0
_diffrn_reflns_limit_l_max 23
_diffrn_reflns_limit_l_min 0
_diffrn_reflns_number 30081
_diffrn_reflns_theta_max 24.99
_diffrn_reflns_theta_min 2.35
_exptl_absorpt_coefficient_mu 4.361
_exptl_absorpt_correction_T_max 0.5926
_exptl_absorpt_correction_T_min 0.5798
_exptl_absorpt_correction_type semiempirical
_exptl_crystal_colour red
_exptl_crystal_density_diffrn 1.419
_exptl_crystal_description blocks
_exptl_crystal_F_000 1344
_exptl_crystal_size_max 0.25
_exptl_crystal_size_mid 0.15
_exptl_crystal_size_min 0.15
_refine_diff_density_max 1.537
_refine_diff_density_min -1.017
_refine_diff_density_rms 0.103
_refine_ls_extinction_coef 0.00032(8)
_refine_ls_extinction_expression Fc^*^=kFc[1+0.001xFc^2^\l^3^/sin(2\q)]^-1/4^
_refine_ls_extinction_method SHELXL
_refine_ls_goodness_of_fit_all 0.927
_refine_ls_goodness_of_fit_obs 1.078
_refine_ls_hydrogen_treatment refxyz
_refine_ls_matrix_type full
_refine_ls_number_parameters 285
_refine_ls_number_reflns 5297
_refine_ls_number_restraints 1
_refine_ls_restrained_S_all 0.927
_refine_ls_restrained_S_obs 1.078
_refine_ls_R_factor_all 0.0456
_refine_ls_R_factor_obs 0.0283
_refine_ls_shift/esd_max 0.001
_refine_ls_shift/esd_mean 0.000
_refine_ls_structure_factor_coef Fsqd
_refine_ls_weighting_details 'w=1/[\s^2^(Fo^2^)+(0.0285P)^2^+0.0000P] where P=(Fo^2^+2Fc^2^)/3'
_refine_ls_weighting_scheme calc
_refine_ls_wR_factor_all 0.0592
_refine_ls_wR_factor_obs 0.0577
_reflns_number_observed 3788
_reflns_number_total 5297
_reflns_observed_criterion >2sigma(I)
_cod_data_source_file om970139r.cif
_cod_data_source_block 5
_cod_depositor_comments
;
The following automatic conversions were performed:

'_chemical_melting_point' value '132_C' was changed to '405.15' - it
was converted from degrees Celsius(C) to
Kelvins(K).

'_symmetry_cell_setting' value 'Monoclinic' changed to
'monoclinic' according to
/home/saulius/struct/CIF-dictionaries/cif_core.dic dictionary named
'cif_core.dic' version 2.4.1 from 2010-06-29.

Automatic conversion script
Id: cif_fix_values 1715 2011-07-08 13:25:40Z adriana 

The following automatic conversions were performed:

'_refine_ls_weighting_scheme' value 'calc
w=1/[\s^2^(Fo^2^)+(0.0285P)^2^+0.0000P] where P=(Fo^2^+2Fc^2^)/3' was
changed to 'calc'. New tag '_refine_ls_weighting_details' was
created. The value of the new tag was set to
'w=1/[\s^2^(Fo^2^)+(0.0285P)^2^+0.0000P] where P=(Fo^2^+2Fc^2^)/3'.

Automatic conversion script
Id: cif_fix_values 3143 2015-03-26 13:38:13Z robertas 
;
_cod_original_sg_symbol_H-M P2(1)/n
_cod_database_code 4078371

loop_
_symmetry_equiv_pos_as_xyz
'x, y, z'
'-x+1/2, y+1/2, -z+1/2'
'-x, -y, -z'
'x-1/2, -y-1/2, z-1/2'

loop_
_atom_site_aniso_label
_atom_site_aniso_U_11
_atom_site_aniso_U_22
_atom_site_aniso_U_33
_atom_site_aniso_U_23
_atom_site_aniso_U_13
_atom_site_aniso_U_12
Os1 0.02853(12) 0.02786(10) 0.02968(11) -0.00160(9) 0.00149(7) -0.00406(9)
Cl1 0.0366(7) 0.0413(7) 0.0834(10) -0.0095(7) 0.0038(7) 0.0037(6)
C1 0.059(4) 0.048(3) 0.040(3) -0.002(2) 0.014(3) -0.009(3)
C2 0.045(3) 0.040(3) 0.031(3) -0.005(2) 0.004(2) -0.011(3)
O1 0.040(2) 0.045(2) 0.074(3) -0.0013(19) -0.0027(19) 0.0128(19)
P1 0.0355(7) 0.0307(7) 0.0326(7) 0.0000(5) -0.0017(6) -0.0053(5)
C10 0.051(3) 0.033(3) 0.045(3) -0.001(2) -0.008(3) 0.001(2)
C11 0.040(3) 0.029(3) 0.051(3) -0.005(2) -0.006(2) -0.002(2)
C12 0.051(3) 0.049(3) 0.046(3) 0.004(3) 0.001(3) -0.024(3)
C13 0.069(4) 0.043(3) 0.053(4) -0.009(3) 0.010(3) 0.014(3)
C14 0.069(4) 0.037(3) 0.063(4) -0.009(3) -0.012(3) 0.002(3)
C15 0.040(3) 0.060(3) 0.073(4) 0.004(3) -0.015(3) -0.011(3)
C16 0.059(4) 0.048(3) 0.046(3) 0.005(2) -0.019(3) -0.009(3)
C17 0.053(4) 0.080(4) 0.060(4) -0.003(3) 0.017(3) -0.014(3)
C18 0.079(4) 0.050(3) 0.051(4) 0.015(3) -0.005(3) -0.022(3)
P2 0.0320(7) 0.0267(6) 0.0322(7) -0.0004(5) 0.0018(6) -0.0014(5)
C20 0.043(3) 0.033(3) 0.048(3) 0.005(2) -0.003(2) 0.001(2)
C21 0.047(3) 0.044(3) 0.039(3) 0.004(2) 0.013(2) 0.003(2)
C22 0.034(3) 0.038(3) 0.042(3) -0.004(2) 0.003(2) -0.011(2)
C23 0.093(5) 0.056(4) 0.062(4) 0.009(3) -0.031(4) 0.006(3)
C24 0.071(4) 0.043(3) 0.074(4) 0.019(3) 0.011(3) 0.001(3)
C25 0.035(3) 0.072(4) 0.068(4) 0.004(3) 0.013(3) 0.001(3)
C26 0.078(5) 0.079(4) 0.047(4) -0.019(3) 0.022(3) -0.012(3)
C27 0.049(3) 0.038(3) 0.056(3) -0.012(2) 0.003(3) -0.005(2)
C28 0.040(3) 0.058(3) 0.042(3) -0.009(3) -0.004(3) -0.005(3)
Si1 0.0866(12) 0.0446(8) 0.0317(8) -0.0036(7) 0.0035(8) 0.0026(8)
C50 0.111(6) 0.076(4) 0.065(4) -0.002(3) -0.006(4) 0.034(4)
C51 0.135(6) 0.102(5) 0.049(4) -0.013(4) 0.028(4) -0.038(5)
C52 0.091(5) 0.059(3) 0.041(3) -0.010(3) 0.000(3) 0.000(3)

loop_
_atom_site_label
_atom_site_type_symbol
_atom_site_fract_x
_atom_site_fract_y
_atom_site_fract_z
_atom_site_U_iso_or_equiv
_atom_site_thermal_displace_type
_atom_site_occupancy
_atom_site_calc_flag
_atom_site_refinement_flags
Os1 Os 0.522867(18) 1.863043(10) 0.782161(9) 0.02871(8) Uani 1 d .
H1O H 0.533(4) 1.8720(19) 0.8662(18) 0.029(11) Uiso 1 d .
Cl1 Cl 0.74280(14) 1.77298(7) 0.79714(7) 0.0538(4) Uani 1 d .
C1 C 0.5414(6) 1.8368(3) 0.6884(2) 0.0486(14) Uani 1 d D
H1 H 0.622(4) 1.801(2) 0.678(2) 0.058 Uiso 1 d D
C2 C 0.3641(6) 1.9288(3) 0.7671(2) 0.0387(12) Uani 1 d .
O1 O 0.2627(4) 1.97064(19) 0.75807(18) 0.0534(9) Uani 1 d .
P1 P 0.67578(13) 1.97478(7) 0.81382(6) 0.0331(3) Uani 1 d .
C10 C 0.5713(5) 2.0611(2) 0.8446(2) 0.0434(13) Uani 1 d .
H10 H 0.5033 2.0779 0.8063 0.052 Uiso 1 calc R
C11 C 0.8304(5) 1.9494(2) 0.8748(2) 0.0403(12) Uani 1 d .
H11 H 0.8665 1.8966 0.8601 0.048 Uiso 1 calc R
C12 C 0.7680(6) 2.0187(3) 0.7420(2) 0.0489(14) Uani 1 d .
H12 H 0.8338 2.0624 0.7597 0.059 Uiso 1 calc R
C13 C 0.4716(6) 2.0426(3) 0.9009(2) 0.0547(15) Uani 1 d .
H13A H 0.5324 2.0280 0.9408 0.082 Uiso 1 calc R
H13B H 0.4059 1.9984 0.8877 0.082 Uiso 1 calc R
H13C H 0.4127 2.0896 0.9100 0.082 Uiso 1 calc R
C14 C 0.6693(6) 2.1351(3) 0.8621(3) 0.0568(15) Uani 1 d .
H14A H 0.6065 2.1800 0.8728 0.085 Uiso 1 calc R
H14B H 0.7259 2.1489 0.8242 0.085 Uiso 1 calc R
H14C H 0.7369 2.1229 0.9005 0.085 Uiso 1 calc R
C15 C 0.9675(5) 2.0037(3) 0.8772(3) 0.0585(15) Uani 1 d .
H15A H 0.9407 2.0567 0.8924 0.088 Uiso 1 calc R
H15B H 1.0044 2.0075 0.8329 0.088 Uiso 1 calc R
H15C H 1.0443 1.9813 0.9080 0.088 Uiso 1 calc R
C16 C 0.7835(6) 1.9352(3) 0.9461(2) 0.0520(15) Uani 1 d .
H16A H 0.8628 1.9080 0.9721 0.078 Uiso 1 calc R
H16B H 0.6943 1.9025 0.9445 0.078 Uiso 1 calc R
H16C H 0.7635 1.9864 0.9668 0.078 Uiso 1 calc R
C17 C 0.8656(6) 1.9571(3) 0.7102(3) 0.0634(16) Uani 1 d .
H17A H 0.8037 1.9151 0.6896 0.095 Uiso 1 calc R
H17B H 0.9341 1.9340 0.7443 0.095 Uiso 1 calc R
H17C H 0.9214 1.9829 0.6764 0.095 Uiso 1 calc R
C18 C 0.6557(6) 2.0559(3) 0.6905(3) 0.0606(16) Uani 1 d .
H18A H 0.7064 2.0726 0.6515 0.091 Uiso 1 calc R
H18B H 0.6095 2.1021 0.7100 0.091 Uiso 1 calc R
H18C H 0.5800 2.0167 0.6772 0.091 Uiso 1 calc R
P2 P 0.37272(13) 1.76313(6) 0.82842(6) 0.0303(3) Uani 1 d .
C20 C 0.4790(5) 1.6842(3) 0.8757(2) 0.0416(12) Uani 1 d .
H20 H 0.5482 1.6623 0.8439 0.050 Uiso 1 calc R
C21 C 0.2279(5) 1.8056(3) 0.8792(2) 0.0429(12) Uani 1 d .
H21 H 0.1871 1.8525 0.8538 0.051 Uiso 1 calc R
C22 C 0.2642(5) 1.7052(3) 0.7638(2) 0.0378(12) Uani 1 d .
H22 H 0.1998 1.6676 0.7871 0.045 Uiso 1 calc R
C23 C 0.5791(6) 1.7149(3) 0.9352(3) 0.0723(18) Uani 1 d .
H23A H 0.5183 1.7289 0.9717 0.108 Uiso 1 calc R
H23B H 0.6331 1.7619 0.9217 0.108 Uiso 1 calc R
H23C H 0.6492 1.6733 0.9497 0.108 Uiso 1 calc R
C24 C 0.3883(6) 1.6124(3) 0.8968(3) 0.0624(16) Uani 1 d .
H24A H 0.4549 1.5711 0.9152 0.094 Uiso 1 calc R
H24B H 0.3304 1.5914 0.8582 0.094 Uiso 1 calc R
H24C H 0.3219 1.6291 0.9304 0.094 Uiso 1 calc R
C25 C 0.0947(5) 1.7511(3) 0.8898(3) 0.0577(15) Uani 1 d .
H25A H 0.1276 1.7048 0.9161 0.086 Uiso 1 calc R
H25B H 0.0511 1.7334 0.8467 0.086 Uiso 1 calc R
H25C H 0.0211 1.7805 0.9132 0.086 Uiso 1 calc R
C26 C 0.2878(6) 1.8383(3) 0.9471(3) 0.0673(17) Uani 1 d .
H26A H 0.2117 1.8704 0.9664 0.101 Uiso 1 calc R
H26B H 0.3747 1.8712 0.9411 0.101 Uiso 1 calc R
H26C H 0.3149 1.7940 0.9768 0.101 Uiso 1 calc R
C27 C 0.3651(6) 1.6555(3) 0.7223(2) 0.0475(14) Uani 1 d .
H27A H 0.3055 1.6271 0.6878 0.071 Uiso 1 calc R
H27B H 0.4195 1.6172 0.7510 0.071 Uiso 1 calc R
H27C H 0.4348 1.6905 0.7016 0.071 Uiso 1 calc R
C28 C 0.1638(5) 1.7588(3) 0.7195(2) 0.0470(13) Uani 1 d .
H28A H 0.2240 1.7964 0.6960 0.071 Uiso 1 calc R
H28B H 0.0972 1.7881 0.7469 0.071 Uiso 1 calc R
H28C H 0.1059 1.7262 0.6872 0.071 Uiso 1 calc R
Si1 Si 0.46504(19) 1.85526(8) 0.60125(7) 0.0543(4) Uani 1 d .
C50 C 0.3034(7) 1.9268(3) 0.5940(3) 0.085(2) Uani 1 d .
H50A H 0.2221 1.9052 0.6180 0.127 Uiso 1 calc R
H50B H 0.2710 1.9338 0.5472 0.127 Uiso 1 calc R
H50C H 0.3336 1.9781 0.6132 0.127 Uiso 1 calc R
C51 C 0.6101(8) 1.8968(4) 0.5508(3) 0.095(2) Uani 1 d .
H51A H 0.6365 1.9502 0.5667 0.142 Uiso 1 calc R
H51B H 0.5730 1.8995 0.5043 0.142 Uiso 1 calc R
H51C H 0.6972 1.8625 0.5548 0.142 Uiso 1 calc R
C52 C 0.4034(6) 1.7576(3) 0.5626(2) 0.0635(16) Uani 1 d .
H52A H 0.4799 1.7175 0.5719 0.095 Uiso 1 calc R
H52B H 0.3863 1.7643 0.5146 0.095 Uiso 1 calc R
H52C H 0.3120 1.7405 0.5814 0.095 Uiso 1 calc R

loop_
_atom_type_symbol
_atom_type_description
_atom_type_scat_dispersion_real
_atom_type_scat_dispersion_imag
_atom_type_scat_source
C C 0.0033 0.0016 'International Tables Vol C Tables 4.2.6.8 and 6.1.1.4'
H H 0.0000 0.0000 'International Tables Vol C Tables 4.2.6.8 and 6.1.1.4'
O O 0.0106 0.0060 'International Tables Vol C Tables 4.2.6.8 and 6.1.1.4'
Si Si 0.0817 0.0704 'International Tables Vol C Tables 4.2.6.8 and 6.1.1.4'
P P 0.1023 0.0942 'International Tables Vol C Tables 4.2.6.8 and 6.1.1.4'
Cl Cl 0.1484 0.1585 'International Tables Vol C Tables 4.2.6.8 and 6.1.1.4'
Os Os -1.2165 7.6030 'International Tables Vol C Tables 4.2.6.8 and 6.1.1.4'

loop_
_geom_angle_atom_site_label_1
_geom_angle_atom_site_label_2
_geom_angle_atom_site_label_3
_geom_angle
H1O Os1 C2 96.0(12)
H1O Os1 C1 168.6(11)
C2 Os1 C1 95.3(2)
H1O Os1 P2 70.7(11)
C2 Os1 P2 91.48(15)
C1 Os1 P2 107.79(15)
H1O Os1 P1 70.8(11)
C2 Os1 P1 90.44(14)
C1 Os1 P1 110.42(15)
P2 Os1 P1 141.38(4)
H1O Os1 Cl1 86.6(12)
C2 Os1 Cl1 177.31(14)
C1 Os1 Cl1 82.10(17)
P2 Os1 Cl1 89.93(4)
P1 Os1 Cl1 89.88(4)
H1 C1 Si1 98(3)
H1 C1 Os1 117(3)
Si1 C1 Os1 144.9(3)
O1 C2 Os1 179.4(4)
C11 P1 C10 109.8(2)
C11 P1 C12 104.3(2)
C10 P1 C12 102.3(2)
C11 P1 Os1 113.36(14)
C10 P1 Os1 113.61(16)
C12 P1 Os1 112.53(16)
C13 C10 C14 110.5(4)
C13 C10 P1 115.3(3)
C14 C10 P1 113.7(4)
C15 C11 C16 109.4(4)
C15 C11 P1 117.4(3)
C16 C11 P1 114.2(3)
C17 C12 C18 111.6(4)
C17 C12 P1 110.9(3)
C18 C12 P1 111.9(4)
C22 P2 C21 103.0(2)
C22 P2 C20 102.6(2)
C21 P2 C20 110.6(2)
C22 P2 Os1 112.61(15)
C21 P2 Os1 112.77(15)
C20 P2 Os1 114.21(16)
C24 C20 C23 110.2(4)
C24 C20 P2 115.6(3)
C23 C20 P2 114.7(3)
C26 C21 C25 108.8(4)
C26 C21 P2 113.9(4)
C25 C21 P2 115.9(3)
C27 C22 C28 110.9(4)
C27 C22 P2 111.2(3)
C28 C22 P2 111.7(3)
C51 Si1 C1 110.2(3)
C51 Si1 C52 107.6(3)
C1 Si1 C52 109.0(2)
C51 Si1 C50 107.1(3)
C1 Si1 C50 114.5(3)
C52 Si1 C50 108.2(3)

loop_
_geom_bond_atom_site_label_1
_geom_bond_atom_site_label_2
_geom_bond_distance
Os1 H1O 1.70(4)
Os1 C2 1.830(5)
Os1 C1 1.965(5)
Os1 P2 2.3963(12)
Os1 P1 2.4028(12)
Os1 Cl1 2.5143(13)
C1 H1 0.980(19)
C1 Si1 1.878(5)
C2 O1 1.166(5)
P1 C11 1.860(4)
P1 C10 1.867(5)
P1 C12 1.877(5)
C10 C13 1.534(7)
C10 C14 1.560(6)
C11 C15 1.545(6)
C11 C16 1.549(7)
C12 C17 1.534(7)
C12 C18 1.544(6)
P2 C22 1.862(4)
P2 C21 1.865(5)
P2 C20 1.870(4)
C20 C24 1.540(6)
C20 C23 1.549(6)
C21 C26 1.546(7)
C21 C25 1.547(6)
C22 C27 1.532(6)
C22 C28 1.533(6)
Si1 C51 1.857(6)
Si1 C52 1.890(5)
Si1 C50 1.900(6)
